data_7216896
loop_
_publ_author_name
'Alder, Mark J.'
'Bates, Vanessa M.'
'Cross, Wendy I.'
'Flower, Kevin R.'
'Pritchard, Robin G.'

_publ_section_title
;
 The synthesis and structural characterisation of some azo-containing
 phosphine chalcogenides and comparison to non-phosphorus-containing
 analogues
;
_journal_issue 20
_journal_name_full 'Journal of the Chemical Society, Perkin Transactions 1'
_journal_page_first 2669
_journal_paper_doi 10.1039/b104918f
_journal_year 2001
_chemical_formula_moiety 'C14 H14 N2 O1'
_chemical_formula_sum 'C14 H14 N2 O'
_chemical_formula_weight 226.27
_chemical_name_systematic
;
?
;
_space_group_IT_number 14
_symmetry_cell_setting monoclinic
_symmetry_space_group_name_Hall '-P 2yn'
_symmetry_space_group_name_H-M 'P 1 21/n 1'
_atom_sites_solution_hydrogens geom
_atom_sites_solution_primary direct
_atom_sites_solution_secondary difmap
_audit_creation_method SHELXL-97
_cell_angle_alpha 90.00
_cell_angle_beta 96.99(4)
_cell_angle_gamma 90.00
_cell_formula_units_Z 4
_cell_length_a 5.809(4)
_cell_length_b 18.173(7)
_cell_length_c 11.540(5)
_cell_measurement_reflns_used 25
_cell_measurement_temperature 293(2)
_cell_measurement_theta_max 0
_cell_measurement_theta_min 0
_cell_volume 1209.2(11)
_computing_cell_refinement 'CAD4 (Nonius, 1984)'
_computing_data_collection 'CAD4 (Nonius, 1984)'
_computing_data_reduction 'XCAD4/WingX (Farrugia, 1998)'
_computing_molecular_graphics 'Ortep-3 for Windows (Farrugia, 1997)'
_computing_publication_material 'WinGX publication routines (Farrugia, 1998)'
_computing_structure_refinement 'SHELXL-97 (Sheldrick, 1997)'
_computing_structure_solution 'SHELXS-97 (Sheldrick, 1990)'
_diffrn_ambient_temperature 293(2)
_diffrn_measured_fraction_theta_full 0.961
_diffrn_measured_fraction_theta_max 0.961
_diffrn_radiation_monochromator graphite
_diffrn_radiation_source 'fine-focus sealed tube'
_diffrn_radiation_type CuK\a
_diffrn_radiation_wavelength 1.54178
_diffrn_reflns_av_R_equivalents 0.0706
_diffrn_reflns_av_sigmaI/netI 0.0469
_diffrn_reflns_limit_h_max 6
_diffrn_reflns_limit_h_min -6
_diffrn_reflns_limit_k_max 20
_diffrn_reflns_limit_k_min -11
_diffrn_reflns_limit_l_max 13
_diffrn_reflns_limit_l_min -13
_diffrn_reflns_number 2194
_diffrn_reflns_theta_full 65.08
_diffrn_reflns_theta_max 65.08
_diffrn_reflns_theta_min 4.56
_exptl_absorpt_coefficient_mu 0.634
_exptl_absorpt_correction_T_max 0.8575
_exptl_absorpt_correction_T_min 0.8085
_exptl_crystal_colour 'dark orange'
_exptl_crystal_density_diffrn 1.243
_exptl_crystal_density_method 'not measured'
_exptl_crystal_description prism
_exptl_crystal_F_000 480
_exptl_crystal_size_max 0.35
_exptl_crystal_size_mid 0.25
_exptl_crystal_size_min 0.25
_refine_diff_density_max 0.160
_refine_diff_density_min -0.143
_refine_diff_density_rms 0.033
_refine_ls_extinction_coef 0.0041(10)
_refine_ls_extinction_expression Fc^*^=kFc[1+0.001xFc^2^\l^3^/sin(2\q)]^-1/4^
_refine_ls_extinction_method SHELXL
_refine_ls_goodness_of_fit_ref 1.054
_refine_ls_hydrogen_treatment mixed
_refine_ls_matrix_type full
_refine_ls_number_parameters 211
_refine_ls_number_reflns 1981
_refine_ls_number_restraints 0
_refine_ls_restrained_S_all 1.054
_refine_ls_R_factor_all 0.0750
_refine_ls_R_factor_gt 0.0448
_refine_ls_shift/su_max 0.009
_refine_ls_shift/su_mean 0.001
_refine_ls_structure_factor_coef Fsqd
_refine_ls_weighting_details 'calc w=1/[\s^2^(Fo^2^)+(0.0793P)^2^+0.1911P] where P=(Fo^2^+2Fc^2^)/3'
_refine_ls_weighting_scheme calc
_refine_ls_wR_factor_gt 0.1322
_refine_ls_wR_factor_ref 0.1550
_reflns_number_gt 1296
_reflns_number_total 1981
_reflns_threshold_expression >2sigma(I)
_cod_data_source_file b104918f.txt
_cod_data_source_block comp5
_cod_depositor_comments
;
The following automatic conversions were performed:
'_atom_site_symetry_multiplicity' tag replaced with
'_atom_site_symmetry_multiplicity'.

Automatic conversion script
Id: cif_correct_tags 1440 2010-10-19 06:21:57Z saulius 
;
_cod_original_cell_volume 1209.1(11)
_cod_original_sg_symbol_H-M 'P 21/n'
_cod_database_code 7216896

loop_
_symmetry_equiv_pos_as_xyz
'x, y, z'
'-x+1/2, y+1/2, -z+1/2'
'-x, -y, -z'
'x-1/2, -y-1/2, z-1/2'

loop_
_atom_site_label
_atom_site_type_symbol
_atom_site_fract_x
_atom_site_fract_y
_atom_site_fract_z
_atom_site_U_iso_or_equiv
_atom_site_adp_type
_atom_site_occupancy
_atom_site_symmetry_multiplicity
_atom_site_calc_flag
O1 O 1.1771(3) 0.67173(9) 0.60493(14) 0.0646(5) Uani 1 1 d
N1 N 0.5540(3) 0.88438(10) 0.41686(15) 0.0563(5) Uani 1 1 d
N2 N 0.5419(3) 0.89808(9) 0.30989(14) 0.0534(5) Uani 1 1 d
C1 C 1.0228(4) 0.72414(11) 0.56066(17) 0.0531(6) Uani 1 1 d
C2 C 0.8475(4) 0.75056(12) 0.62043(18) 0.0543(6) Uani 1 1 d
C3 C 0.6954(4) 0.80442(12) 0.57341(17) 0.0521(6) Uani 1 1 d
C4 C 0.7187(4) 0.83075(11) 0.46104(17) 0.0515(5) Uani 1 1 d
C5 C 0.8986(4) 0.80467(12) 0.40138(18) 0.0554(6) Uani 1 1 d
C6 C 1.0506(4) 0.75252(13) 0.45080(18) 0.0561(6) Uani 1 1 d
C7 C 0.3709(4) 0.95263(11) 0.27093(18) 0.0527(6) Uani 1 1 d
C8 C 0.3806(5) 0.98123(13) 0.16049(19) 0.0621(6) Uani 1 1 d
C9 C 0.2216(4) 1.03400(13) 0.1162(2) 0.0634(6) Uani 1 1 d
C10 C 0.0482(4) 1.05815(12) 0.1789(2) 0.0591(6) Uani 1 1 d
C11 C 0.0385(4) 1.02793(14) 0.2887(2) 0.0670(7) Uani 1 1 d
C12 C 0.1970(4) 0.97643(14) 0.3349(2) 0.0647(7) Uani 1 1 d
C19 C 0.5121(5) 0.83422(17) 0.6427(2) 0.0642(7) Uani 1 1 d
C20 C -0.1207(6) 1.11634(18) 0.1293(3) 0.0772(8) Uani 1 1 d
H1 H 1.137(6) 0.657(2) 0.674(3) 0.126(13) Uiso 1 1 d
H2 H 0.830(4) 0.7309(13) 0.699(2) 0.075(7) Uiso 1 1 d
H5 H 0.915(4) 0.8223(12) 0.326(2) 0.059(6) Uiso 1 1 d
H6 H 1.171(4) 0.7318(12) 0.4070(19) 0.061(6) Uiso 1 1 d
H8 H 0.505(4) 0.9630(13) 0.115(2) 0.074(7) Uiso 1 1 d
H9 H 0.238(4) 1.0531(13) 0.039(2) 0.070(7) Uiso 1 1 d
H11 H -0.076(5) 1.0457(15) 0.338(2) 0.091(9) Uiso 1 1 d
H12 H 0.187(5) 0.9578(15) 0.413(2) 0.087(8) Uiso 1 1 d
H19A H 0.476(6) 0.807(2) 0.699(3) 0.134(14) Uiso 1 1 d
H19B H 0.562(8) 0.879(2) 0.680(4) 0.172(18) Uiso 1 1 d
H19C H 0.365(7) 0.845(2) 0.594(3) 0.136(13) Uiso 1 1 d
H20A H -0.274(8) 1.102(2) 0.121(4) 0.162(17) Uiso 1 1 d
H20B H -0.118(7) 1.156(2) 0.181(3) 0.141(15) Uiso 1 1 d
H20C H -0.073(6) 1.1303(18) 0.052(3) 0.109(11) Uiso 1 1 d

loop_
_atom_site_aniso_label
_atom_site_aniso_U_11
_atom_site_aniso_U_22
_atom_site_aniso_U_33
_atom_site_aniso_U_23
_atom_site_aniso_U_13
_atom_site_aniso_U_12
O1 0.0790(11) 0.0607(10) 0.0524(10) 0.0080(7) 0.0008(8) 0.0046(8)
N1 0.0693(12) 0.0533(11) 0.0450(10) 0.0024(8) 0.0021(8) -0.0033(9)
N2 0.0674(12) 0.0498(10) 0.0415(9) 0.0020(7) 0.0003(8) -0.0028(8)
C1 0.0644(13) 0.0480(12) 0.0440(11) -0.0005(9) -0.0047(9) -0.0088(10)
C2 0.0665(14) 0.0573(13) 0.0377(11) 0.0019(10) 0.0014(10) -0.0092(11)
C3 0.0641(14) 0.0509(12) 0.0398(11) -0.0018(9) -0.0008(9) -0.0100(10)
C4 0.0633(13) 0.0476(11) 0.0416(11) -0.0019(9) -0.0015(9) -0.0058(10)
C5 0.0684(14) 0.0596(13) 0.0368(11) 0.0050(10) 0.0008(10) -0.0071(11)
C6 0.0630(14) 0.0654(14) 0.0388(11) -0.0025(10) 0.0014(10) -0.0033(11)
C7 0.0608(13) 0.0479(11) 0.0482(12) -0.0002(9) 0.0019(10) -0.0012(10)
C8 0.0765(16) 0.0640(15) 0.0466(12) 0.0031(10) 0.0100(11) 0.0118(12)
C9 0.0765(16) 0.0644(14) 0.0483(13) 0.0080(11) 0.0038(11) 0.0093(12)
C10 0.0586(13) 0.0559(13) 0.0610(13) 0.0001(10) -0.0003(11) -0.0027(10)
C11 0.0660(15) 0.0690(16) 0.0680(15) 0.0037(12) 0.0161(13) 0.0058(12)
C12 0.0745(16) 0.0667(15) 0.0538(13) 0.0101(12) 0.0119(12) 0.0021(12)
C19 0.0716(17) 0.0735(16) 0.0478(13) -0.0003(12) 0.0084(12) -0.0025(13)
C20 0.0736(19) 0.0713(18) 0.085(2) 0.0084(16) 0.0026(15) 0.0146(14)

loop_
_atom_type_symbol
_atom_type_description
_atom_type_scat_dispersion_real
_atom_type_scat_dispersion_imag
_atom_type_scat_source
C C 0.0181 0.0091 'International Tables Vol C Tables 4.2.6.8 and 6.1.1.4'
H H 0.0000 0.0000 'International Tables Vol C Tables 4.2.6.8 and 6.1.1.4'
N N 0.0311 0.0180 'International Tables Vol C Tables 4.2.6.8 and 6.1.1.4'
O O 0.0492 0.0322 'International Tables Vol C Tables 4.2.6.8 and 6.1.1.4'

loop_
_geom_angle_atom_site_label_1
_geom_angle_atom_site_label_2
_geom_angle_atom_site_label_3
_geom_angle
N2 N1 C4 116.48(19)
N1 N2 C7 113.54(18)
O1 C1 C2 123.1(2)
O1 C1 C6 117.0(2)
C2 C1 C6 119.9(2)
C1 C2 C3 121.6(2)
C2 C3 C4 118.3(2)
C2 C3 C19 120.3(2)
C4 C3 C19 121.4(2)
C5 C4 C3 120.0(2)
C5 C4 N1 124.54(19)
C3 C4 N1 115.5(2)
C6 C5 C4 120.7(2)
C5 C6 C1 119.5(2)
C8 C7 C12 119.1(2)
C8 C7 N2 116.3(2)
C12 C7 N2 124.61(19)
C7 C8 C9 120.0(2)
C10 C9 C8 121.5(2)
C9 C10 C11 117.8(2)
C9 C10 C20 120.4(2)
C11 C10 C20 121.8(3)
C12 C11 C10 121.6(2)
C11 C12 C7 120.1(2)

loop_
_geom_bond_atom_site_label_1
_geom_bond_atom_site_label_2
_geom_bond_distance
O1 C1 1.364(3)
N1 N2 1.253(2)
N1 C4 1.416(3)
N2 C7 1.436(3)
C1 C2 1.383(3)
C1 C6 1.396(3)
C2 C3 1.385(3)
C3 C4 1.404(3)
C3 C19 1.507(3)
C4 C5 1.402(3)
C5 C6 1.371(3)
C7 C8 1.384(3)
C7 C12 1.390(3)
C8 C9 1.386(3)
C9 C10 1.382(3)
C10 C11 1.388(3)
C10 C20 1.508(4)
C11 C12 1.374(3)
